data_2212918
loop_
_publ_author_name
'Primjira P. Tadbuppa'
'Tiekink, Edward R. T.'

_publ_section_title
;
 (<i>E</i>)-<i>O</i>-Ethyl <i>N</i>-(4-methylphenyl)thiocarbamate
;
_journal_coeditor_code HG2203
_journal_issue 4
_journal_name_full 'Acta Crystallographica Section E'
_journal_page_first o1885
_journal_page_last o1886
_journal_paper_doi 10.1107/S1600536807011671
_journal_volume 63
_journal_year 2007
_chemical_formula_iupac 'C10 H13 N O S'
_chemical_formula_moiety 'C10 H13 N O S'
_chemical_formula_sum 'C10 H13 N O S'
_chemical_formula_weight 195.27
_chemical_name_systematic
;
(E)-O-Ethyl N-(4-methylphenyl)thiocarbamate
;
_space_group_IT_number 2
_symmetry_cell_setting triclinic
_symmetry_space_group_name_Hall '-P 1'
_symmetry_space_group_name_H-M 'P -1'
_atom_sites_solution_hydrogens geom
_atom_sites_solution_primary direct
_atom_sites_solution_secondary difmap
_audit_creation_method SHELXL-97
_cell_angle_alpha 89.321(3)
_cell_angle_beta 82.207(3)
_cell_angle_gamma 85.931(3)
_cell_formula_units_Z 2
_cell_length_a 5.9054(8)
_cell_length_b 7.4497(10)
_cell_length_c 11.9638(16)
_cell_measurement_reflns_used 1346
_cell_measurement_temperature 223(2)
_cell_measurement_theta_max 30.0
_cell_measurement_theta_min 2.8
_cell_volume 520.15(12)
_computing_cell_refinement 'SAINT (Bruker, 2000)'
_computing_data_collection 'SMART (Bruker, 2000)'
_computing_data_reduction SAINT
_computing_molecular_graphics 'ORTEPII (Johnson, 1976)'
_computing_publication_material SHELXL97
_computing_structure_refinement 'SHELXL97 (Sheldrick, 1997)'
_computing_structure_solution 'SIR92 (Altomare et al., 1994)'
_diffrn_ambient_temperature 223(2)
_diffrn_measured_fraction_theta_full 0.999
_diffrn_measured_fraction_theta_max 0.999
_diffrn_measurement_device_type 'Bruker SMART CCD'
_diffrn_measurement_method '\w and \f'
_diffrn_radiation_monochromator graphite
_diffrn_radiation_source 'fine-focus sealed tube'
_diffrn_radiation_type MoK\a
_diffrn_radiation_wavelength 0.71069
_diffrn_reflns_av_R_equivalents 0.019
_diffrn_reflns_av_sigmaI/netI 0.036
_diffrn_reflns_limit_h_max 7
_diffrn_reflns_limit_h_min -5
_diffrn_reflns_limit_k_max 8
_diffrn_reflns_limit_k_min -8
_diffrn_reflns_limit_l_max 14
_diffrn_reflns_limit_l_min -14
_diffrn_reflns_number 3011
_diffrn_reflns_theta_full 25.0
_diffrn_reflns_theta_max 25.0
_diffrn_reflns_theta_min 1.7
_diffrn_standards_decay_% 0
_diffrn_standards_number 0
_exptl_absorpt_coefficient_mu 0.272
_exptl_absorpt_correction_T_max 1
_exptl_absorpt_correction_T_min 0.790
_exptl_absorpt_correction_type multi-scan
_exptl_absorpt_process_details '(SADABS; Bruker, 2000)'
_exptl_crystal_colour colourless
_exptl_crystal_density_diffrn 1.247
_exptl_crystal_density_method 'not measured'
_exptl_crystal_description plate
_exptl_crystal_F_000 208
_exptl_crystal_size_max 0.32
_exptl_crystal_size_mid 0.13
_exptl_crystal_size_min 0.03
_refine_diff_density_max 0.39
_refine_diff_density_min -0.26
_refine_ls_extinction_method none
_refine_ls_goodness_of_fit_ref 1.12
_refine_ls_hydrogen_treatment constr
_refine_ls_matrix_type full
_refine_ls_number_parameters 119
_refine_ls_number_reflns 1824
_refine_ls_number_restraints 0
_refine_ls_restrained_S_all 1.12
_refine_ls_R_factor_all 0.068
_refine_ls_R_factor_gt 0.056
_refine_ls_shift/su_max 0.001
_refine_ls_shift/su_mean 0.000
_refine_ls_structure_factor_coef Fsqd
_refine_ls_weighting_details 'calc w=1/[\s^2^(Fo^2^)+(0.0932P)^2^+0.0601P] where P=(Fo^2^+2Fc^2^)/3'
_refine_ls_weighting_scheme calc
_refine_ls_wR_factor_gt 0.150
_refine_ls_wR_factor_ref 0.158
_reflns_number_gt 1482
_reflns_number_total 1824
_reflns_threshold_expression I>2\s(I)
_cod_data_source_file hg2203.cif
_cod_data_source_block I
_cod_database_code 2212918
_cod_database_fobs_code 2212918

loop_
_symmetry_equiv_pos_as_xyz
'x, y, z'
'-x, -y, -z'

loop_
_atom_site_type_symbol
_atom_site_label
_atom_site_fract_x
_atom_site_fract_y
_atom_site_fract_z
_atom_site_U_iso_or_equiv
_atom_site_adp_type
_atom_site_calc_flag
_atom_site_refinement_flags
_atom_site_occupancy
S S1 1.22909(14) 0.21652(11) -0.01959(6) 0.0469(3) Uani d . 1
O O1 1.0880(3) 0.4060(2) 0.16626(15) 0.0357(5) Uani d . 1
N N1 0.8889(4) 0.1711(3) 0.14337(19) 0.0361(6) Uani d . 1
H H1 0.8692 0.0800 0.1018 0.043 Uiso calc R 1
C C1 1.0641(5) 0.2676(4) 0.1017(2) 0.0320(6) Uani d . 1
C C2 0.7298(4) 0.1909(3) 0.2431(2) 0.0295(6) Uani d . 1
C C3 0.5264(5) 0.1079(4) 0.2452(2) 0.0337(6) Uani d . 1
H H3 0.4978 0.0465 0.1809 0.040 Uiso calc R 1
C C4 0.3660(5) 0.1143(4) 0.3401(2) 0.0359(7) Uani d . 1
H H4 0.2299 0.0562 0.3396 0.043 Uiso calc R 1
C C5 0.4008(4) 0.2049(4) 0.4369(2) 0.0329(6) Uani d . 1
C C5' 0.2239(5) 0.2134(4) 0.5399(3) 0.0427(7) Uani d . 1
H H5'a 0.2996 0.2131 0.6070 0.064 Uiso calc R 1
H H5'b 0.1328 0.1098 0.5414 0.064 Uiso calc R 1
H H5'c 0.1251 0.3228 0.5379 0.064 Uiso calc R 1
C C6 0.6050(5) 0.2857(4) 0.4336(2) 0.0349(6) Uani d . 1
H H6 0.6334 0.3465 0.4981 0.042 Uiso calc R 1
C C7 0.7698(5) 0.2810(4) 0.3393(2) 0.0350(7) Uani d . 1
H H7 0.9067 0.3378 0.3401 0.042 Uiso calc R 1
C C8 1.2741(5) 0.5231(4) 0.1335(3) 0.0407(7) Uani d . 1
H H8A 1.2507 0.5888 0.0641 0.049 Uiso calc R 1
H H8B 1.4217 0.4525 0.1209 0.049 Uiso calc R 1
C C9 1.2681(7) 0.6499(5) 0.2291(3) 0.0745(13) Uani d . 1
H H9A 1.3888 0.7318 0.2120 0.112 Uiso calc R 1
H H9B 1.2910 0.5826 0.2970 0.112 Uiso calc R 1
H H9C 1.1207 0.7181 0.2406 0.112 Uiso calc R 1

loop_
_atom_site_aniso_label
_atom_site_aniso_U_11
_atom_site_aniso_U_22
_atom_site_aniso_U_33
_atom_site_aniso_U_12
_atom_site_aniso_U_13
_atom_site_aniso_U_23
S1 0.0504(5) 0.0507(5) 0.0365(5) -0.0208(4) 0.0158(3) -0.0150(4)
O1 0.0410(11) 0.0300(10) 0.0342(11) -0.0133(8) 0.0079(9) -0.0063(8)
N1 0.0401(13) 0.0357(13) 0.0313(13) -0.0129(10) 0.0059(10) -0.0120(10)
C1 0.0348(15) 0.0316(14) 0.0294(15) -0.0074(11) -0.0004(11) -0.0011(11)
C2 0.0307(14) 0.0272(13) 0.0294(14) -0.0045(10) 0.0018(11) -0.0003(11)
C3 0.0352(15) 0.0332(15) 0.0325(15) -0.0067(11) -0.0009(12) -0.0062(12)
C4 0.0279(14) 0.0348(15) 0.0436(17) -0.0071(11) 0.0033(12) -0.0028(12)
C5 0.0311(15) 0.0292(14) 0.0352(15) 0.0010(11) 0.0045(12) 0.0005(11)
C5' 0.0407(17) 0.0432(17) 0.0402(18) -0.0020(13) 0.0091(13) -0.0011(13)
C6 0.0383(16) 0.0358(15) 0.0295(15) -0.0039(12) 0.0011(12) -0.0073(12)
C7 0.0337(15) 0.0389(15) 0.0318(15) -0.0101(12) 0.0023(12) -0.0045(12)
C8 0.0424(17) 0.0377(16) 0.0402(17) -0.0192(13) 0.0095(13) -0.0039(13)
C9 0.092(3) 0.068(2) 0.060(2) -0.052(2) 0.028(2) -0.0239(19)

loop_
_atom_type_symbol
_atom_type_description
_atom_type_scat_dispersion_real
_atom_type_scat_dispersion_imag
_atom_type_scat_source
C C 0.0033 0.0016 'International Tables Vol C Tables 4.2.6.8 and 6.1.1.4'
H H 0.0000 0.0000 'International Tables Vol C Tables 4.2.6.8 and 6.1.1.4'
N N 0.0061 0.0033 'International Tables Vol C Tables 4.2.6.8 and 6.1.1.4'
O O 0.0106 0.0060 'International Tables Vol C Tables 4.2.6.8 and 6.1.1.4'
S S 0.1246 0.1234 'International Tables Vol C Tables 4.2.6.8 and 6.1.1.4'

loop_
_geom_angle_atom_site_label_1
_geom_angle_atom_site_label_2
_geom_angle_atom_site_label_3
_geom_angle
_geom_angle_publ_flag
C1 O1 C8 119.5(2) ?
C1 N1 C2 131.5(2) ?
C1 N1 H1 114.2 ?
C2 N1 H1 114.2 ?
S1 C1 O1 124.73(19) y
S1 C1 N1 122.5(2) y
O1 C1 N1 112.7(2) y
C3 C2 C7 118.8(2) ?
C3 C2 N1 116.9(2) ?
C7 C2 N1 124.2(2) ?
C4 C3 C2 120.9(3) ?
C4 C3 H3 119.6 ?
C2 C3 H3 119.6 ?
C3 C4 C5 121.4(3) ?
C3 C4 H4 119.3 ?
C5 C4 H4 119.3 ?
C6 C5 C4 116.9(2) ?
C6 C5 C5' 121.8(3) ?
C4 C5 C5' 121.3(3) ?
C5 C5' H5'a 109.5 ?
C5 C5' H5'b 109.5 ?
H5'a C5' H5'b 109.5 ?
C5 C5' H5'c 109.5 ?
H5'a C5' H5'c 109.5 ?
H5'b C5' H5'c 109.5 ?
C5 C6 C7 122.9(3) ?
C5 C6 H6 118.6 ?
C7 C6 H6 118.6 ?
C6 C7 C2 119.1(2) ?
C6 C7 H7 120.5 ?
C2 C7 H7 120.5 ?
O1 C8 C9 105.7(2) ?
O1 C8 H8A 110.6 ?
C9 C8 H8A 110.6 ?
O1 C8 H8B 110.6 ?
C9 C8 H8B 110.6 ?
H8A C8 H8B 108.7 ?
C8 C9 H9A 109.5 ?
C8 C9 H9B 109.5 ?
H9A C9 H9B 109.5 ?
C8 C9 H9C 109.5 ?
H9A C9 H9C 109.5 ?
H9B C9 H9C 109.5 ?

loop_
_geom_bond_atom_site_label_1
_geom_bond_atom_site_label_2
_geom_bond_distance
_geom_bond_publ_flag
S1 C1 1.666(3) y
O1 C1 1.322(3) y
O1 C8 1.461(3) ?
N1 C1 1.339(3) y
N1 C2 1.417(3) ?
N1 H1 0.8700 ?
C2 C3 1.386(4) ?
C2 C7 1.394(4) ?
C3 C4 1.375(4) ?
C3 H3 0.9400 ?
C4 C5 1.394(4) ?
C4 H4 0.9400 ?
C5 C6 1.381(4) ?
C5 C5' 1.503(4) ?
C5' H5'a 0.9700 ?
C5' H5'b 0.9700 ?
C5' H5'c 0.9700 ?
C6 C7 1.385(4) ?
C6 H6 0.9400 ?
C7 H7 0.9400 ?
C8 C9 1.487(5) ?
C8 H8A 0.9800 ?
C8 H8B 0.9800 ?
C9 H9A 0.9700 ?
C9 H9B 0.9700 ?
C9 H9C 0.9700 ?

loop_
_geom_hbond_atom_site_label_D
_geom_hbond_atom_site_label_H
_geom_hbond_atom_site_label_A
_geom_hbond_site_symmetry_A
_geom_hbond_distance_DH
_geom_hbond_distance_HA
_geom_hbond_distance_DA
_geom_hbond_angle_DHA
_geom_hbond_publ_flag
N1 H1 S1 2_755 0.87 2.56 3.418(2) 168 y

loop_
_geom_torsion_atom_site_label_1
_geom_torsion_atom_site_label_2
_geom_torsion_atom_site_label_3
_geom_torsion_atom_site_label_4
_geom_torsion
C8 O1 C1 N1 179.0(2)
C8 O1 C1 S1 -1.5(4)
C2 N1 C1 O1 -0.4(4)
C2 N1 C1 S1 -180.0(2)
C1 N1 C2 C7 -23.3(5)
C1 N1 C2 C3 159.4(3)
C7 C2 C3 C4 0.1(4)
N1 C2 C3 C4 177.6(2)
C2 C3 C4 C5 0.4(4)
C3 C4 C5 C6 -0.9(4)
C3 C4 C5 C5' 179.4(3)
C4 C5 C6 C7 0.9(4)
C5' C5 C6 C7 -179.4(3)
C3 C2 C7 C6 -0.1(4)
N1 C2 C7 C6 -177.4(2)
C5 C6 C7 C2 -0.4(4)
C1 O1 C8 C9 -174.1(3)

loop_
_cod_related_entry_id
_cod_related_entry_database
_cod_related_entry_code
1 ChemSpider 4523168
